data_7058368
loop_
_publ_author_name
'Johnson, Matthew A.'
'Tabasi, Zahra A.'
'Zhao, Yuming'

_publ_section_title
;
 Tuning alkynyl-extended 9,10-dihydroanthracene-based systems into
 aggregation-induced emission (AIE) luminophores
;
_journal_issue 21
_journal_name_full 'New Journal of Chemistry'
_journal_page_first 8325
_journal_paper_doi 10.1039/C8NJ05655B
_journal_volume 43
_journal_year 2019
_chemical_formula_moiety 'C60 H44 O8'
_chemical_formula_sum 'C60 H44 O8'
_chemical_formula_weight 892.95
_chemical_name_systematic
5,5',5'',5'''-(anthracene-9,10-diylidenedipenta-1,4-diyne-1,5-diyl-3-ylidene)tetrakis(2,2-dimethyl-1,3-benzodioxole)
_space_group_crystal_system triclinic
_space_group_IT_number 2
_space_group_name_Hall '-P 1'
_space_group_name_H-M_alt 'P -1'
_symmetry_space_group_name_Hall '-P 1'
_symmetry_space_group_name_H-M 'P -1'
_atom_sites_solution_hydrogens geom
_atom_sites_solution_primary dual
_audit_creation_method SHELXL-2017/1
_audit_update_record
;
2019-04-04 deposited with the CCDC.    2019-05-06 downloaded from the CCDC.
;
_cell_angle_alpha 81.6064(9)
_cell_angle_beta 75.5209(8)
_cell_angle_gamma 77.4936(11)
_cell_formula_units_Z 2
_cell_length_a 8.58110(10)
_cell_length_b 16.8286(3)
_cell_length_c 17.0367(3)
_cell_measurement_reflns_used 9843
_cell_measurement_temperature 173(2)
_cell_measurement_theta_max 73.82
_cell_measurement_theta_min 2.69
_cell_volume 2314.57(7)
_computing_cell_refinement 'Bruker SAINT'
_computing_data_collection 'Bruker APEX2'
_computing_data_reduction 'Bruker SAINT'
_computing_molecular_graphics 'Bruker SHELXTL'
_computing_publication_material 'Bruker SHELXTL'
_computing_structure_refinement 'SHELXL-2017/1 (Sheldrick, 2017)'
_computing_structure_solution 'SHELXT (version 2014/5)'
_diffrn_ambient_temperature 173(2)
_diffrn_measured_fraction_theta_full 0.967
_diffrn_measured_fraction_theta_max 0.956
_diffrn_measurement_device_type 'Bruker APEX-II CCD'
_diffrn_measurement_method '\f and \w scans'
_diffrn_radiation_type CuK\a
_diffrn_radiation_wavelength 1.54178
_diffrn_reflns_av_R_equivalents 0.0475
_diffrn_reflns_av_unetI/netI 0.0292
_diffrn_reflns_Laue_measured_fraction_full 0.967
_diffrn_reflns_Laue_measured_fraction_max 0.956
_diffrn_reflns_limit_h_max 10
_diffrn_reflns_limit_h_min -10
_diffrn_reflns_limit_k_max 20
_diffrn_reflns_limit_k_min -20
_diffrn_reflns_limit_l_max 21
_diffrn_reflns_limit_l_min -21
_diffrn_reflns_number 64886
_diffrn_reflns_point_group_measured_fraction_full 0.967
_diffrn_reflns_point_group_measured_fraction_max 0.956
_diffrn_reflns_theta_full 67.679
_diffrn_reflns_theta_max 74.334
_diffrn_reflns_theta_min 2.691
_exptl_absorpt_coefficient_mu 0.679
_exptl_absorpt_correction_T_max 1.0000
_exptl_absorpt_correction_T_min 0.7956
_exptl_absorpt_correction_type numerical
_exptl_absorpt_process_details 'SADABS (version 2016/2)'
_exptl_crystal_colour orange
_exptl_crystal_density_diffrn 1.281
_exptl_crystal_description fragment
_exptl_crystal_F_000 936
_exptl_crystal_recrystallization_method 'Re-crystallisation from solvent: THF/Hexanes'
_exptl_crystal_size_max 0.324
_exptl_crystal_size_mid 0.119
_exptl_crystal_size_min 0.109
_refine_diff_density_max 0.439
_refine_diff_density_min -0.457
_refine_diff_density_rms 0.037
_refine_ls_extinction_method none
_refine_ls_goodness_of_fit_ref 1.039
_refine_ls_hydrogen_treatment constr
_refine_ls_matrix_type full
_refine_ls_number_parameters 621
_refine_ls_number_reflns 9038
_refine_ls_number_restraints 0
_refine_ls_restrained_S_all 1.039
_refine_ls_R_factor_all 0.0475
_refine_ls_R_factor_gt 0.0409
_refine_ls_shift/su_max 0.000
_refine_ls_shift/su_mean 0.000
_refine_ls_structure_factor_coef Fsqd
_refine_ls_weighting_details 'w=1/[\s^2^(Fo^2^)+(0.0553P)^2^+0.6666P] where P=(Fo^2^+2Fc^2^)/3'
_refine_ls_weighting_scheme calc
_refine_ls_wR_factor_gt 0.1093
_refine_ls_wR_factor_ref 0.1146
_reflns_Friedel_coverage 0.000
_reflns_number_gt 7757
_reflns_number_total 9038
_reflns_threshold_expression 'I > 2\s(I)'
_cod_data_source_file c8nj05655b2.cif
_cod_data_source_block rrt1906
_cod_depositor_comments 'Adding full bibliography for 7058367--7058368.cif.'
_cod_database_code 7058368
_shelx_shelxl_version_number 2017/1
_shelx_space_group_comment
; 
The symmetry employed for this shelxl refinement is uniquely defined 
by the following loop, which should always be used as a source of 
symmetry information in preference to the above space-group names. 
They are only intended as comments. 
;
_shelx_estimated_absorpt_t_min 0.810
_shelx_estimated_absorpt_t_max 0.930

loop_
_space_group_symop_operation_xyz
'x, y, z'
'-x, -y, -z'

loop_
_atom_site_label
_atom_site_type_symbol
_atom_site_fract_x
_atom_site_fract_y
_atom_site_fract_z
_atom_site_U_iso_or_equiv
_atom_site_adp_type
_atom_site_occupancy
_atom_site_site_symmetry_order
_atom_site_calc_flag
_atom_site_refinement_flags_posn
_atom_site_refinement_flags_adp
O31 O 0.00217(15) 0.60583(7) 0.08005(7) 0.0491(3) Uani 1 1 d . .
O32 O -0.13070(14) 0.50146(7) 0.14841(8) 0.0502(3) Uani 1 1 d . .
O41 O 1.52492(13) 0.09359(8) 0.08460(8) 0.0540(3) Uani 1 1 d . .
O42 O 1.38313(15) 0.20427(10) 0.01758(10) 0.0820(6) Uani 1 1 d . .
O61 O -0.44430(13) 0.50398(7) 0.60494(9) 0.0527(3) Uani 1 1 d . .
O62 O -0.38708(12) 0.63018(6) 0.61477(7) 0.0387(2) Uani 1 1 d . .
O71 O 1.05574(14) 0.07472(7) 0.76654(8) 0.0501(3) Uani 1 1 d . .
O72 O 1.06068(16) 0.17872(8) 0.84089(8) 0.0559(3) Uani 1 1 d . .
C1 C 0.47424(15) 0.16919(8) 0.35118(8) 0.0280(3) Uani 1 1 d . .
C2 C 0.29702(15) 0.18761(8) 0.38878(8) 0.0275(3) Uani 1 1 d . .
C3 C 0.24891(15) 0.19484(8) 0.47297(8) 0.0267(3) Uani 1 1 d . .
C4 C 0.37849(15) 0.18691(8) 0.51808(8) 0.0272(3) Uani 1 1 d . .
C5 C 0.52537(15) 0.12491(8) 0.48944(8) 0.0280(3) Uani 1 1 d . .
C6 C 0.57307(15) 0.11575(8) 0.40506(8) 0.0284(3) Uani 1 1 d . .
C7 C 0.17652(16) 0.19274(9) 0.34508(9) 0.0329(3) Uani 1 1 d . .
H7 H 0.207446 0.189869 0.287837 0.039 Uiso 1 1 calc R U
C8 C 0.01232(17) 0.20196(9) 0.38460(9) 0.0367(3) Uani 1 1 d . .
H8 H -0.068340 0.204393 0.354517 0.044 Uiso 1 1 calc R U
C9 C -0.03448(16) 0.20766(9) 0.46804(9) 0.0348(3) Uani 1 1 d . .
H9 H -0.146867 0.213269 0.495107 0.042 Uiso 1 1 calc R U
C10 C 0.08279(16) 0.20517(8) 0.51170(8) 0.0309(3) Uani 1 1 d . .
H10 H 0.050100 0.210523 0.568517 0.037 Uiso 1 1 calc R U
C11 C 0.61507(16) 0.07419(8) 0.54203(9) 0.0332(3) Uani 1 1 d . .
H11 H 0.583058 0.079853 0.598795 0.040 Uiso 1 1 calc R U
C12 C 0.75014(17) 0.01578(9) 0.51224(10) 0.0381(3) Uani 1 1 d . .
H12 H 0.810922 -0.017931 0.548340 0.046 Uiso 1 1 calc R U
C13 C 0.79590(17) 0.00686(9) 0.42961(10) 0.0394(3) Uani 1 1 d . .
H13 H 0.888253 -0.033207 0.409238 0.047 Uiso 1 1 calc R U
C14 C 0.70859(16) 0.05566(8) 0.37647(9) 0.0341(3) Uani 1 1 d . .
H14 H 0.740784 0.048394 0.320037 0.041 Uiso 1 1 calc R U
C21 C 0.37835(17) 0.32281(10) 0.19320(8) 0.0366(3) Uani 1 1 d . .
C22 C 0.44702(16) 0.26477(9) 0.22946(8) 0.0326(3) Uani 1 1 d . .
C23 C 0.54048(15) 0.20254(9) 0.27499(8) 0.0301(3) Uani 1 1 d . .
C24 C 0.71243(16) 0.18526(9) 0.23762(8) 0.0321(3) Uani 1 1 d . .
C25 C 0.85462(17) 0.17251(9) 0.20393(8) 0.0348(3) Uani 1 1 d . .
C31 C 0.28845(18) 0.39516(9) 0.15779(8) 0.0359(3) Uani 1 1 d . .
C32 C 0.36856(19) 0.45716(10) 0.11393(9) 0.0418(3) Uani 1 1 d . .
H32 H 0.484674 0.448913 0.103597 0.050 Uiso 1 1 calc R U
C33 C 0.2816(2) 0.53123(10) 0.08481(10) 0.0448(4) Uani 1 1 d . .
H33 H 0.336176 0.573508 0.055068 0.054 Uiso 1 1 calc R U
C34 C 0.11449(19) 0.54014(9) 0.10105(9) 0.0388(3) Uani 1 1 d . .
C35 C 0.03436(18) 0.47800(10) 0.14315(9) 0.0384(3) Uani 1 1 d . .
C36 C 0.11660(18) 0.40496(10) 0.17220(9) 0.0394(3) Uani 1 1 d . .
H36 H 0.060405 0.362814 0.200764 0.047 Uiso 1 1 calc R U
C37 C -0.1576(2) 0.58911(10) 0.12501(10) 0.0426(4) Uani 1 1 d . .
C38 C -0.2754(3) 0.60786(13) 0.07045(13) 0.0627(5) Uani 1 1 d . .
H38A H -0.293375 0.666510 0.052590 0.094 Uiso 1 1 calc R U
H38B H -0.379850 0.592556 0.100158 0.094 Uiso 1 1 calc R U
H38C H -0.230371 0.576810 0.022823 0.094 Uiso 1 1 calc R U
C39 C -0.2110(2) 0.63318(14) 0.20018(13) 0.0630(5) Uani 1 1 d . .
H39A H -0.232048 0.692295 0.184871 0.095 Uiso 1 1 calc R U
H39B H -0.124441 0.619357 0.230784 0.095 Uiso 1 1 calc R U
H39C H -0.311340 0.616757 0.234146 0.095 Uiso 1 1 calc R U
C41 C 1.02762(16) 0.14986(9) 0.17178(8) 0.0336(3) Uani 1 1 d . .
C42 C 1.11443(17) 0.08270(9) 0.21081(9) 0.0352(3) Uani 1 1 d . .
H42 H 1.056770 0.052551 0.256165 0.042 Uiso 1 1 calc R U
C43 C 1.28369(18) 0.05846(9) 0.18517(9) 0.0381(3) Uani 1 1 d . .
H43 H 1.342479 0.012586 0.211968 0.046 Uiso 1 1 calc R U
C44 C 1.36099(17) 0.10379(10) 0.11967(9) 0.0384(3) Uani 1 1 d . .
C45 C 1.27618(19) 0.16990(11) 0.07996(10) 0.0476(4) Uani 1 1 d . .
C46 C 1.10963(19) 0.19508(11) 0.10373(10) 0.0465(4) Uani 1 1 d . .
H46 H 1.052613 0.240656 0.075733 0.056 Uiso 1 1 calc R U
C47 C 1.54312(19) 0.15293(12) 0.01297(10) 0.0502(4) Uani 1 1 d . .
C48 C 1.5889(2) 0.10737(14) -0.06204(12) 0.0573(5) Uani 1 1 d . .
H48A H 1.694981 0.070539 -0.063823 0.086 Uiso 1 1 calc R U
H48B H 1.596565 0.146573 -0.110767 0.086 Uiso 1 1 calc R U
H48C H 1.505021 0.075410 -0.060212 0.086 Uiso 1 1 calc R U
C49 C 1.6632(3) 0.20352(13) 0.01770(11) 0.0614(5) Uani 1 1 d . .
H49A H 1.771391 0.168595 0.015174 0.092 Uiso 1 1 calc R U
H49B H 1.627355 0.228848 0.069094 0.092 Uiso 1 1 calc R U
H49C H 1.669542 0.246274 -0.028055 0.092 Uiso 1 1 calc R U
C51 C 0.12240(17) 0.36358(9) 0.60061(8) 0.0322(3) Uani 1 1 d . .
C52 C 0.22985(16) 0.30462(9) 0.59265(8) 0.0302(3) Uani 1 1 d . .
C53 C 0.36519(15) 0.23746(8) 0.57631(8) 0.0286(3) Uani 1 1 d . .
C54 C 0.49035(16) 0.23311(8) 0.62016(8) 0.0310(3) Uani 1 1 d . .
C55 C 0.58773(17) 0.23111(9) 0.66034(8) 0.0323(3) Uani 1 1 d . .
C61 C -0.00738(16) 0.43380(8) 0.60672(8) 0.0308(3) Uani 1 1 d . .
C62 C -0.16544(18) 0.42616(9) 0.60215(9) 0.0346(3) Uani 1 1 d . .
H62 H -0.188940 0.375172 0.595705 0.042 Uiso 1 1 calc R U
C63 C -0.25003(16) 0.57098(8) 0.61413(8) 0.0306(3) Uani 1 1 d . .
C64 C -0.28335(17) 0.49585(9) 0.60744(9) 0.0332(3) Uani 1 1 d . .
C65 C -0.09746(17) 0.58027(9) 0.61792(9) 0.0355(3) Uani 1 1 d . .
H65 H -0.075106 0.632099 0.622392 0.043 Uiso 1 1 calc R U
C66 C 0.02362(17) 0.50957(9) 0.61486(9) 0.0362(3) Uani 1 1 d . .
H66 H 0.130410 0.513404 0.618454 0.043 Uiso 1 1 calc R U
C67 C -0.51945(17) 0.58853(9) 0.61644(9) 0.0355(3) Uani 1 1 d . .
C68 C -0.5952(2) 0.62434(12) 0.54584(12) 0.0532(4) Uani 1 1 d . .
H68A H -0.636719 0.682979 0.549787 0.080 Uiso 1 1 calc R U
H68B H -0.685838 0.597206 0.546671 0.080 Uiso 1 1 calc R U
H68C H -0.512550 0.616280 0.494856 0.080 Uiso 1 1 calc R U
C69 C -0.6354(3) 0.59259(14) 0.69829(12) 0.0621(5) Uani 1 1 d . .
H69A H -0.686113 0.649722 0.706420 0.093 Uiso 1 1 calc R U
H69B H -0.575215 0.569556 0.740816 0.093 Uiso 1 1 calc R U
H69C H -0.720725 0.561164 0.701174 0.093 Uiso 1 1 calc R U
C71 C 0.70766(16) 0.22162(9) 0.70794(8) 0.0307(3) Uani 1 1 d . .
C72 C 0.82195(16) 0.14707(9) 0.70946(8) 0.0321(3) Uani 1 1 d . .
H72 H 0.820616 0.103799 0.679668 0.039 Uiso 1 1 calc R U
C73 C 0.93441(16) 0.14022(9) 0.75579(9) 0.0333(3) Uani 1 1 d . .
C74 C 0.93791(18) 0.20239(10) 0.79960(9) 0.0377(3) Uani 1 1 d . .
C75 C 0.8299(2) 0.27523(10) 0.79874(10) 0.0418(3) Uani 1 1 d . .
H75 H 0.834266 0.318022 0.828390 0.050 Uiso 1 1 calc R U
C76 C 0.71284(18) 0.28402(9) 0.75237(9) 0.0375(3) Uani 1 1 d . .
H76 H 0.635067 0.333578 0.751069 0.045 Uiso 1 1 calc R U
C77 C 1.13877(19) 0.09588(11) 0.82281(10) 0.0425(4) Uani 1 1 d . .
C78 C 1.1124(2) 0.04001(14) 0.89975(13) 0.0642(5) Uani 1 1 d . .
H78A H 1.166266 -0.016022 0.888372 0.096 Uiso 1 1 calc R U
H78B H 0.994628 0.041963 0.921360 0.096 Uiso 1 1 calc R U
H78C H 1.158871 0.057495 0.939914 0.096 Uiso 1 1 calc R U
C79 C 1.3148(2) 0.09366(17) 0.78096(13) 0.0673(6) Uani 1 1 d . .
H79A H 1.366274 0.037880 0.767609 0.101 Uiso 1 1 calc R U
H79B H 1.371515 0.110779 0.817050 0.101 Uiso 1 1 calc R U
H79C H 1.321910 0.130845 0.730781 0.101 Uiso 1 1 calc R U

loop_
_atom_site_aniso_label
_atom_site_aniso_U_11
_atom_site_aniso_U_22
_atom_site_aniso_U_33
_atom_site_aniso_U_23
_atom_site_aniso_U_13
_atom_site_aniso_U_12
O31 0.0492(6) 0.0383(6) 0.0498(6) 0.0036(5) -0.0072(5) 0.0029(5)
O32 0.0354(6) 0.0429(6) 0.0642(7) 0.0068(5) -0.0115(5) 0.0022(5)
O41 0.0266(5) 0.0616(8) 0.0546(7) 0.0091(6) 0.0053(5) 0.0060(5)
O42 0.0369(6) 0.0868(11) 0.0784(10) 0.0410(8) 0.0167(6) 0.0149(7)
O61 0.0342(6) 0.0325(6) 0.0992(10) -0.0160(6) -0.0279(6) -0.0016(5)
O62 0.0290(5) 0.0298(5) 0.0574(6) -0.0093(4) -0.0118(4) 0.0003(4)
O71 0.0434(6) 0.0400(6) 0.0741(8) -0.0082(5) -0.0347(6) 0.0036(5)
O72 0.0626(8) 0.0503(7) 0.0697(8) -0.0055(6) -0.0463(7) -0.0061(6)
C1 0.0236(6) 0.0290(6) 0.0324(6) -0.0114(5) -0.0077(5) 0.0002(5)
C2 0.0232(6) 0.0255(6) 0.0338(6) -0.0072(5) -0.0071(5) -0.0011(5)
C3 0.0230(6) 0.0234(6) 0.0331(6) -0.0048(5) -0.0072(5) -0.0007(5)
C4 0.0221(6) 0.0274(6) 0.0294(6) -0.0015(5) -0.0051(5) -0.0006(5)
C5 0.0221(6) 0.0258(6) 0.0354(7) -0.0036(5) -0.0071(5) -0.0020(5)
C6 0.0216(6) 0.0257(6) 0.0367(7) -0.0055(5) -0.0056(5) -0.0014(5)
C7 0.0288(6) 0.0349(7) 0.0378(7) -0.0104(5) -0.0108(5) -0.0032(5)
C8 0.0265(6) 0.0385(8) 0.0489(8) -0.0092(6) -0.0155(6) -0.0029(6)
C9 0.0207(6) 0.0339(7) 0.0477(8) -0.0055(6) -0.0058(5) -0.0016(5)
C10 0.0250(6) 0.0286(7) 0.0363(7) -0.0049(5) -0.0046(5) -0.0008(5)
C11 0.0287(6) 0.0295(7) 0.0403(7) -0.0009(5) -0.0105(5) -0.0015(5)
C12 0.0290(7) 0.0291(7) 0.0533(9) 0.0031(6) -0.0136(6) 0.0015(6)
C13 0.0259(6) 0.0286(7) 0.0564(9) -0.0032(6) -0.0047(6) 0.0043(5)
C14 0.0260(6) 0.0290(7) 0.0432(7) -0.0070(5) -0.0025(5) 0.0001(5)
C21 0.0326(7) 0.0450(8) 0.0301(7) -0.0094(6) -0.0073(5) 0.0009(6)
C22 0.0265(6) 0.0417(8) 0.0283(6) -0.0092(5) -0.0050(5) -0.0012(6)
C23 0.0241(6) 0.0351(7) 0.0315(6) -0.0109(5) -0.0077(5) 0.0003(5)
C24 0.0274(6) 0.0382(7) 0.0292(6) -0.0073(5) -0.0067(5) -0.0002(5)
C25 0.0295(7) 0.0414(8) 0.0328(7) -0.0081(6) -0.0070(5) -0.0024(6)
C31 0.0358(7) 0.0418(8) 0.0281(6) -0.0062(5) -0.0087(5) 0.0006(6)
C32 0.0343(7) 0.0494(9) 0.0403(8) -0.0086(6) -0.0070(6) -0.0041(7)
C33 0.0454(8) 0.0422(9) 0.0449(8) -0.0030(7) -0.0056(7) -0.0105(7)
C34 0.0436(8) 0.0351(7) 0.0344(7) -0.0041(6) -0.0085(6) -0.0005(6)
C35 0.0332(7) 0.0415(8) 0.0367(7) -0.0025(6) -0.0072(6) -0.0003(6)
C36 0.0363(7) 0.0399(8) 0.0373(7) 0.0008(6) -0.0072(6) -0.0014(6)
C37 0.0423(8) 0.0378(8) 0.0441(8) -0.0041(6) -0.0123(7) 0.0034(7)
C38 0.0728(13) 0.0558(11) 0.0642(12) -0.0028(9) -0.0367(10) 0.0008(10)
C39 0.0550(11) 0.0744(14) 0.0598(11) -0.0290(10) -0.0064(9) -0.0052(10)
C41 0.0258(6) 0.0399(8) 0.0343(7) -0.0111(6) -0.0046(5) -0.0017(6)
C42 0.0303(7) 0.0370(7) 0.0365(7) -0.0050(6) -0.0039(5) -0.0059(6)
C43 0.0312(7) 0.0374(8) 0.0407(8) -0.0024(6) -0.0063(6) 0.0013(6)
C44 0.0257(6) 0.0426(8) 0.0401(8) -0.0065(6) -0.0015(6) 0.0033(6)
C45 0.0321(7) 0.0516(9) 0.0437(8) 0.0067(7) 0.0041(6) 0.0031(7)
C46 0.0326(7) 0.0492(9) 0.0445(8) 0.0042(7) -0.0023(6) 0.0074(7)
C47 0.0285(7) 0.0605(11) 0.0457(9) 0.0031(7) 0.0053(6) 0.0041(7)
C48 0.0460(9) 0.0749(13) 0.0551(10) -0.0081(9) -0.0112(8) -0.0193(9)
C49 0.0702(12) 0.0672(12) 0.0421(9) -0.0140(8) 0.0040(8) -0.0165(10)
C51 0.0325(7) 0.0347(7) 0.0287(6) -0.0069(5) -0.0076(5) -0.0014(6)
C52 0.0300(6) 0.0331(7) 0.0270(6) -0.0057(5) -0.0082(5) -0.0007(6)
C53 0.0260(6) 0.0308(7) 0.0268(6) -0.0017(5) -0.0066(5) -0.0002(5)
C54 0.0308(6) 0.0322(7) 0.0277(6) -0.0032(5) -0.0070(5) -0.0001(5)
C55 0.0310(6) 0.0345(7) 0.0293(6) -0.0028(5) -0.0065(5) -0.0022(5)
C61 0.0310(6) 0.0307(7) 0.0286(6) -0.0060(5) -0.0066(5) 0.0007(5)
C62 0.0369(7) 0.0275(7) 0.0413(7) -0.0078(5) -0.0122(6) -0.0031(6)
C63 0.0302(6) 0.0279(6) 0.0320(6) -0.0062(5) -0.0069(5) 0.0002(5)
C64 0.0296(6) 0.0318(7) 0.0405(7) -0.0069(5) -0.0117(5) -0.0040(6)
C65 0.0338(7) 0.0294(7) 0.0447(8) -0.0083(6) -0.0094(6) -0.0052(6)
C66 0.0290(6) 0.0376(8) 0.0429(8) -0.0089(6) -0.0091(6) -0.0038(6)
C67 0.0288(6) 0.0323(7) 0.0454(8) -0.0074(6) -0.0086(6) -0.0029(6)
C68 0.0472(9) 0.0591(11) 0.0580(10) 0.0081(8) -0.0226(8) -0.0167(8)
C69 0.0628(11) 0.0794(14) 0.0474(10) -0.0163(9) 0.0051(8) -0.0343(11)
C71 0.0291(6) 0.0358(7) 0.0263(6) -0.0017(5) -0.0072(5) -0.0042(5)
C72 0.0299(6) 0.0352(7) 0.0321(6) -0.0060(5) -0.0085(5) -0.0044(6)
C73 0.0293(6) 0.0341(7) 0.0365(7) -0.0007(5) -0.0107(5) -0.0039(6)
C74 0.0388(7) 0.0430(8) 0.0361(7) -0.0009(6) -0.0176(6) -0.0092(6)
C75 0.0482(8) 0.0400(8) 0.0423(8) -0.0109(6) -0.0170(7) -0.0069(7)
C76 0.0378(7) 0.0351(7) 0.0389(7) -0.0060(6) -0.0116(6) -0.0002(6)
C77 0.0345(7) 0.0492(9) 0.0469(8) 0.0041(7) -0.0199(6) -0.0079(7)
C78 0.0532(10) 0.0716(13) 0.0566(11) 0.0166(9) -0.0092(9) -0.0069(10)
C79 0.0455(10) 0.1069(18) 0.0554(11) -0.0026(11) -0.0097(8) -0.0325(11)

loop_
_atom_type_symbol
_atom_type_description
_atom_type_scat_dispersion_real
_atom_type_scat_dispersion_imag
_atom_type_scat_source
C C 0.0181 0.0091 'International Tables Vol C Tables 4.2.6.8 and 6.1.1.4'
H H 0.0000 0.0000 'International Tables Vol C Tables 4.2.6.8 and 6.1.1.4'
O O 0.0492 0.0322 'International Tables Vol C Tables 4.2.6.8 and 6.1.1.4'

loop_
_geom_angle_atom_site_label_1
_geom_angle_atom_site_label_2
_geom_angle_atom_site_label_3
_geom_angle
C34 O31 C37 105.80(12)
C35 O32 C37 105.55(12)
C44 O41 C47 106.50(11)
C45 O42 C47 107.33(13)
C64 O61 C67 106.60(11)
C63 O62 C67 106.50(11)
C73 O71 C77 106.77(12)
C74 O72 C77 107.01(12)
C23 C1 C2 122.55(12)
C23 C1 C6 123.55(11)
C2 C1 C6 113.81(11)
C7 C2 C3 119.03(12)
C7 C2 C1 122.64(12)
C3 C2 C1 118.19(11)
C10 C3 C2 119.65(12)
C10 C3 C4 122.29(12)
C2 C3 C4 117.99(11)
C53 C4 C3 121.70(11)
C53 C4 C5 124.43(11)
C3 C4 C5 113.69(11)
C11 C5 C6 119.28(12)
C11 C5 C4 123.04(12)
C6 C5 C4 117.65(11)
C14 C6 C5 118.93(12)
C14 C6 C1 122.98(12)
C5 C6 C1 118.07(11)
C8 C7 C2 120.58(13)
C7 C8 C9 120.18(13)
C10 C9 C8 119.92(12)
C9 C10 C3 120.60(13)
C12 C11 C5 120.80(13)
C13 C12 C11 119.67(13)
C14 C13 C12 120.69(13)
C13 C14 C6 120.62(14)
C22 C21 C31 174.17(15)
C21 C22 C23 172.68(16)
C1 C23 C22 122.60(12)
C1 C23 C24 123.21(12)
C22 C23 C24 113.83(12)
C25 C24 C23 177.62(16)
C24 C25 C41 173.00(16)
C32 C31 C36 120.45(14)
C32 C31 C21 120.47(14)
C36 C31 C21 118.96(14)
C31 C32 C33 121.43(14)
C34 C33 C32 117.13(15)
O31 C34 C33 128.72(15)
O31 C34 C35 109.59(14)
C33 C34 C35 121.69(14)
O32 C35 C36 127.84(15)
O32 C35 C34 109.85(13)
C36 C35 C34 122.30(14)
C35 C36 C31 116.97(15)
O32 C37 O31 105.15(11)
O32 C37 C38 107.86(15)
O31 C37 C38 110.20(15)
O32 C37 C39 109.06(15)
O31 C37 C39 109.05(15)
C38 C37 C39 115.05(15)
C42 C41 C46 120.32(13)
C42 C41 C25 118.26(13)
C46 C41 C25 121.41(13)
C41 C42 C43 121.83(14)
C44 C43 C42 116.86(13)
C43 C44 O41 127.83(14)
C43 C44 C45 121.86(13)
O41 C44 C45 110.30(14)
O42 C45 C46 127.81(15)
O42 C45 C44 109.62(13)
C46 C45 C44 122.56(15)
C45 C46 C41 116.56(14)
O42 C47 O41 105.52(11)
O42 C47 C49 109.48(17)
O41 C47 C49 109.09(15)
O42 C47 C48 109.39(16)
O41 C47 C48 108.38(16)
C49 C47 C48 114.57(14)
C52 C51 C61 177.49(14)
C51 C52 C53 174.91(15)
C4 C53 C52 121.64(11)
C4 C53 C54 123.43(12)
C52 C53 C54 114.68(12)
C55 C54 C53 176.27(14)
C54 C55 C71 175.29(15)
C66 C61 C62 120.18(12)
C66 C61 C51 120.02(13)
C62 C61 C51 119.78(13)
C64 C62 C61 116.79(13)
O62 C63 C65 127.79(13)
O62 C63 C64 110.16(12)
C65 C63 C64 122.04(13)
O61 C64 C62 127.70(14)
O61 C64 C63 109.93(12)
C62 C64 C63 122.35(13)
C63 C65 C66 116.56(13)
C61 C66 C65 122.04(13)
O61 C67 O62 106.18(10)
O61 C67 C68 108.44(14)
O62 C67 C68 108.64(13)
O61 C67 C69 109.20(15)
O62 C67 C69 109.08(13)
C68 C67 C69 114.94(15)
C76 C71 C72 120.13(12)
C76 C71 C55 121.20(13)
C72 C71 C55 118.68(13)
C73 C72 C71 116.98(13)
O71 C73 C72 127.49(14)
O71 C73 C74 110.23(12)
C72 C73 C74 122.29(13)
O72 C74 C75 128.16(14)
O72 C74 C73 109.87(13)
C75 C74 C73 121.97(13)
C74 C75 C76 117.16(14)
C71 C76 C75 121.47(14)
O72 C77 O71 106.08(11)
O72 C77 C79 109.77(16)
O71 C77 C79 108.34(15)
O72 C77 C78 108.81(15)
O71 C77 C78 109.20(15)
C79 C77 C78 114.32(15)

loop_
_geom_bond_atom_site_label_1
_geom_bond_atom_site_label_2
_geom_bond_distance
O31 C34 1.3690(18)
O31 C37 1.458(2)
O32 C35 1.3692(18)
O32 C37 1.4542(19)
O41 C44 1.3676(17)
O41 C47 1.459(2)
O42 C45 1.3671(19)
O42 C47 1.4455(19)
O61 C64 1.3690(17)
O61 C67 1.4490(17)
O62 C63 1.3657(16)
O62 C67 1.4509(18)
O71 C73 1.3681(17)
O71 C77 1.4507(18)
O72 C74 1.3676(17)
O72 C77 1.451(2)
C1 C23 1.3708(19)
C1 C2 1.4785(17)
C1 C6 1.4795(18)
C2 C7 1.3996(18)
C2 C3 1.4054(18)
C3 C10 1.3977(17)
C3 C4 1.4759(17)
C4 C53 1.3670(18)
C4 C5 1.4788(16)
C5 C11 1.4003(18)
C5 C6 1.4145(18)
C6 C14 1.4012(17)
C7 C8 1.3871(19)
C8 C9 1.389(2)
C9 C10 1.3837(19)
C11 C12 1.3876(19)
C12 C13 1.385(2)
C13 C14 1.382(2)
C21 C22 1.200(2)
C21 C31 1.433(2)
C22 C23 1.4325(19)
C23 C24 1.4372(18)
C24 C25 1.199(2)
C25 C41 1.4347(18)
C31 C32 1.395(2)
C31 C36 1.410(2)
C32 C33 1.399(2)
C33 C34 1.370(2)
C34 C35 1.388(2)
C35 C36 1.369(2)
C37 C38 1.494(2)
C37 C39 1.495(2)
C41 C42 1.392(2)
C41 C46 1.409(2)
C42 C43 1.3946(19)
C43 C44 1.367(2)
C44 C45 1.379(2)
C45 C46 1.373(2)
C47 C49 1.495(3)
C47 C48 1.510(3)
C51 C52 1.1973(19)
C51 C61 1.4337(18)
C52 C53 1.4371(17)
C53 C54 1.4380(18)
C54 C55 1.198(2)
C55 C71 1.4320(18)
C61 C66 1.390(2)
C61 C62 1.4120(19)
C62 C64 1.3706(19)
C63 C65 1.3699(19)
C63 C64 1.381(2)
C65 C66 1.3977(19)
C67 C68 1.497(2)
C67 C69 1.498(2)
C71 C76 1.395(2)
C71 C72 1.4166(19)
C72 C73 1.3688(19)
C73 C74 1.380(2)
C74 C75 1.368(2)
C75 C76 1.398(2)
C77 C79 1.495(2)
C77 C78 1.496(2)

loop_
_geom_torsion_atom_site_label_1
_geom_torsion_atom_site_label_2
_geom_torsion_atom_site_label_3
_geom_torsion_atom_site_label_4
_geom_torsion
C23 C1 C2 C7 41.4(2)
C6 C1 C2 C7 -141.94(13)
C23 C1 C2 C3 -142.87(13)
C6 C1 C2 C3 33.79(17)
C7 C2 C3 C10 1.39(19)
C1 C2 C3 C10 -174.49(12)
C7 C2 C3 C4 178.32(12)
C1 C2 C3 C4 2.44(18)
C10 C3 C4 C53 -45.14(19)
C2 C3 C4 C53 138.02(13)
C10 C3 C4 C5 139.56(13)
C2 C3 C4 C5 -37.27(17)
C53 C4 C5 C11 42.2(2)
C3 C4 C5 C11 -142.70(13)
C53 C4 C5 C6 -139.58(14)
C3 C4 C5 C6 35.56(17)
C11 C5 C6 C14 0.4(2)
C4 C5 C6 C14 -177.95(12)
C11 C5 C6 C1 178.94(12)
C4 C5 C6 C1 0.62(18)
C23 C1 C6 C14 -40.2(2)
C2 C1 C6 C14 143.19(13)
C23 C1 C6 C5 141.30(14)
C2 C1 C6 C5 -35.32(17)
C3 C2 C7 C8 -2.2(2)
C1 C2 C7 C8 173.46(13)
C2 C7 C8 C9 1.1(2)
C7 C8 C9 C10 0.8(2)
C8 C9 C10 C3 -1.6(2)
C2 C3 C10 C9 0.5(2)
C4 C3 C10 C9 -176.26(13)
C6 C5 C11 C12 0.4(2)
C4 C5 C11 C12 178.66(13)
C5 C11 C12 C13 -0.7(2)
C11 C12 C13 C14 0.1(2)
C12 C13 C14 C6 0.7(2)
C5 C6 C14 C13 -0.9(2)
C1 C6 C14 C13 -179.43(13)
C2 C1 C23 C22 7.2(2)
C6 C1 C23 C22 -169.08(12)
C2 C1 C23 C24 179.98(12)
C6 C1 C23 C24 3.7(2)
C36 C31 C32 C33 1.6(2)
C21 C31 C32 C33 -174.43(14)
C31 C32 C33 C34 -0.2(2)
C37 O31 C34 C33 -169.66(16)
C37 O31 C34 C35 11.16(17)
C32 C33 C34 O31 179.68(15)
C32 C33 C34 C35 -1.2(2)
C37 O32 C35 C36 167.59(16)
C37 O32 C35 C34 -13.52(17)
O31 C34 C35 O32 1.51(18)
C33 C34 C35 O32 -177.73(14)
O31 C34 C35 C36 -179.52(14)
C33 C34 C35 C36 1.2(2)
O32 C35 C36 C31 178.99(15)
C34 C35 C36 C31 0.2(2)
C32 C31 C36 C35 -1.6(2)
C21 C31 C36 C35 174.50(13)
C35 O32 C37 O31 19.75(16)
C35 O32 C37 C38 137.33(15)
C35 O32 C37 C39 -97.08(16)
C34 O31 C37 O32 -18.91(16)
C34 O31 C37 C38 -134.89(14)
C34 O31 C37 C39 97.92(16)
C46 C41 C42 C43 0.8(2)
C25 C41 C42 C43 -177.70(14)
C41 C42 C43 C44 0.0(2)
C42 C43 C44 O41 178.33(16)
C42 C43 C44 C45 -0.7(3)
C47 O41 C44 C43 175.40(17)
C47 O41 C44 C45 -5.5(2)
C47 O42 C45 C46 -176.1(2)
C47 O42 C45 C44 5.1(2)
C43 C44 C45 O42 179.46(17)
O41 C44 C45 O42 0.3(2)
C43 C44 C45 C46 0.6(3)
O41 C44 C45 C46 -178.55(17)
O42 C45 C46 C41 -178.4(2)
C44 C45 C46 C41 0.2(3)
C42 C41 C46 C45 -0.9(2)
C25 C41 C46 C45 177.58(16)
C45 O42 C47 O41 -8.2(2)
C45 O42 C47 C49 -125.46(18)
C45 O42 C47 C48 108.23(19)
C44 O41 C47 O42 8.3(2)
C44 O41 C47 C49 125.83(15)
C44 O41 C47 C48 -108.81(15)
C3 C4 C53 C52 -4.5(2)
C5 C4 C53 C52 170.32(13)
C3 C4 C53 C54 -178.38(12)
C5 C4 C53 C54 -3.6(2)
C66 C61 C62 C64 -1.0(2)
C51 C61 C62 C64 -179.24(13)
C67 O62 C63 C65 -175.37(14)
C67 O62 C63 C64 5.69(15)
C67 O61 C64 C62 177.60(15)
C67 O61 C64 C63 -4.11(17)
C61 C62 C64 O61 -179.73(14)
C61 C62 C64 C63 2.2(2)
O62 C63 C64 O61 -1.03(17)
C65 C63 C64 O61 179.96(14)
O62 C63 C64 C62 177.37(13)
C65 C63 C64 C62 -1.6(2)
O62 C63 C65 C66 -178.97(13)
C64 C63 C65 C66 -0.1(2)
C62 C61 C66 C65 -0.7(2)
C51 C61 C66 C65 177.52(13)
C63 C65 C66 C61 1.3(2)
C64 O61 C67 O62 7.37(16)
C64 O61 C67 C68 123.96(14)
C64 O61 C67 C69 -110.11(15)
C63 O62 C67 O61 -7.97(15)
C63 O62 C67 C68 -124.42(14)
C63 O62 C67 C69 109.60(15)
C76 C71 C72 C73 0.0(2)
C55 C71 C72 C73 -179.84(13)
C77 O71 C73 C72 -178.18(15)
C77 O71 C73 C74 1.73(17)
C71 C72 C73 O71 -179.96(14)
C71 C72 C73 C74 0.1(2)
C77 O72 C74 C75 179.22(16)
C77 O72 C74 C73 -0.68(18)
O71 C73 C74 O72 -0.68(18)
C72 C73 C74 O72 179.23(14)
O71 C73 C74 C75 179.41(15)
C72 C73 C74 C75 -0.7(2)
O72 C74 C75 C76 -178.89(16)
C73 C74 C75 C76 1.0(2)
C72 C71 C76 C75 0.4(2)
C55 C71 C76 C75 -179.80(14)
C74 C75 C76 C71 -0.9(2)
C74 O72 C77 O71 1.68(17)
C74 O72 C77 C79 118.53(15)
C74 O72 C77 C78 -115.69(16)
C73 O71 C77 O72 -2.07(17)
C73 O71 C77 C79 -119.87(16)
C73 O71 C77 C78 115.04(15)
